data_4124949
loop_
_publ_author_name
'Rittle, Jonathan'
'Peters, Jonas C.'

_publ_section_title
;
 An Fe-N2 Complex That Generates Hydrazine and Ammonia via Fe&#x2550;NNH2:
 Demonstrating a Hybrid Distal-to-Alternating Pathway for N2 Reduction.
;
_journal_issue 12
_journal_name_full 'Journal of the American Chemical Society'
_journal_page_first 4243
_journal_paper_doi 10.1021/jacs.6b01230
_journal_volume 138
_journal_year 2016
_chemical_formula_sum 'C40 H63 Fe K N2 O P3 Si'
_chemical_formula_weight 803.87
_chemical_name_systematic
;
 ?
;
_space_group_crystal_system triclinic
_space_group_IT_number 2
_space_group_name_Hall '-P 1'
_space_group_name_H-M_alt 'P -1'
_symmetry_space_group_name_Hall '-P 1'
_symmetry_space_group_name_H-M 'P -1'
_atom_sites_solution_hydrogens geom
_audit_creation_method SHELXL-2013
_cell_angle_alpha 88.362(2)
_cell_angle_beta 84.430(2)
_cell_angle_gamma 83.401(2)
_cell_formula_units_Z 2
_cell_length_a 10.3640(4)
_cell_length_b 10.9643(4)
_cell_length_c 18.9571(8)
_cell_measurement_reflns_used 9168
_cell_measurement_temperature 100(2)
_cell_measurement_theta_max 74.71
_cell_measurement_theta_min 2.34
_cell_volume 2129.46(14)
_computing_structure_refinement 'SHELXL-2013 (Sheldrick, 2013)'
_diffrn_ambient_temperature 100(2)
_diffrn_detector_area_resol_mean 8.33
_diffrn_measured_fraction_theta_full 0.999
_diffrn_measured_fraction_theta_max 0.993
_diffrn_measurement_device_type 'Bruker APEX-II CCD'
_diffrn_measurement_method '\f and \w scans'
_diffrn_radiation_type CuK\a
_diffrn_radiation_wavelength 1.54178
_diffrn_reflns_av_R_equivalents 0.0937
_diffrn_reflns_av_unetI/netI 0.0552
_diffrn_reflns_Laue_measured_fraction_full 0.999
_diffrn_reflns_Laue_measured_fraction_max 0.993
_diffrn_reflns_limit_h_max 12
_diffrn_reflns_limit_h_min -12
_diffrn_reflns_limit_k_max 13
_diffrn_reflns_limit_k_min -13
_diffrn_reflns_limit_l_max 23
_diffrn_reflns_limit_l_min -23
_diffrn_reflns_number 56751
_diffrn_reflns_point_group_measured_fraction_full 0.999
_diffrn_reflns_point_group_measured_fraction_max 0.993
_diffrn_reflns_theta_full 67.679
_diffrn_reflns_theta_max 74.889
_diffrn_reflns_theta_min 2.342
_diffrn_source 'sealed tube'
_exptl_absorpt_coefficient_mu 5.287
_exptl_absorpt_correction_type multi-scan
_exptl_absorpt_process_details 'SADABS-2014/5 (Sheldrick, 2014)'
_exptl_crystal_colour black
_exptl_crystal_density_diffrn 1.254
_exptl_crystal_description block
_exptl_crystal_F_000 858
_exptl_crystal_size_max 0.15
_exptl_crystal_size_mid 0.07
_exptl_crystal_size_min 0.06
_exptl_transmission_factor_max 0.7538
_exptl_transmission_factor_min 0.5929
_refine_diff_density_max 0.887
_refine_diff_density_min -0.618
_refine_diff_density_rms 0.082
_refine_ls_extinction_method none
_refine_ls_goodness_of_fit_ref 1.030
_refine_ls_hydrogen_treatment constr
_refine_ls_matrix_type full
_refine_ls_number_parameters 467
_refine_ls_number_reflns 8671
_refine_ls_number_restraints 12
_refine_ls_restrained_S_all 1.033
_refine_ls_R_factor_all 0.0841
_refine_ls_R_factor_gt 0.0607
_refine_ls_shift/su_max 0.001
_refine_ls_shift/su_mean 0.000
_refine_ls_structure_factor_coef Fsqd
_refine_ls_weighting_details 'w=1/[\s^2^(Fo^2^)+(0.0590P)^2^+4.6723P] where P=(Fo^2^+2Fc^2^)/3'
_refine_ls_weighting_scheme calc
_refine_ls_wR_factor_gt 0.1375
_refine_ls_wR_factor_ref 0.1502
_reflns_Friedel_coverage 0.000
_reflns_number_gt 6710
_reflns_number_total 8671
_reflns_threshold_expression 'I > 2\s(I)'
_cod_data_source_file ja6b01230_si_002.cif
_cod_data_source_block p15207
_cod_depositor_comments 'Adding full bibliography for 4124949--4124953.cif.'
_cod_database_code 4124949
_shelx_space_group_comment
;
The symmetry employed for this shelxl refinement is uniquely defined
by the following loop, which should always be used as a source of
symmetry information in preference to the above space-group names.
They are only intended as comments.
;
_shelxl_version_number 2013-3

loop_
_space_group_symop_operation_xyz
'x, y, z'
'-x, -y, -z'

loop_
_atom_site_label
_atom_site_type_symbol
_atom_site_fract_x
_atom_site_fract_y
_atom_site_fract_z
_atom_site_U_iso_or_equiv
_atom_site_adp_type
_atom_site_occupancy
_atom_site_site_symmetry_order
_atom_site_calc_flag
_atom_site_refinement_flags_posn
_atom_site_refinement_flags_adp
_atom_site_refinement_flags_occupancy
_atom_site_disorder_assembly
_atom_site_disorder_group
Fe1 Fe 0.63153(5) 0.27422(5) 0.23720(3) 0.02060(15) Uani 1 1 d . . . . .
Si2 Si 0.84556(9) 0.22234(9) 0.21070(5) 0.0212(2) Uani 1 1 d . . . . .
P4 P 0.62496(8) 0.16239(8) 0.14247(5) 0.0224(2) Uani 1 1 d . . . . .
P5 P 0.67658(9) 0.17803(9) 0.33747(6) 0.0288(2) Uani 1 1 d . . . . .
K6 K 0.10390(9) 0.44781(9) 0.27550(6) 0.0451(3) Uani 1 1 d . . . . .
N1 N 0.4618(3) 0.3123(3) 0.25853(18) 0.0293(7) Uani 1 1 d . . . . .
N2 N 0.3519(3) 0.3383(3) 0.2715(2) 0.0381(8) Uani 1 1 d . . . . .
C3 C 0.7812(4) -0.0561(3) 0.0827(2) 0.0289(8) Uani 1 1 d . . . . .
H3 H 0.7058 -0.0809 0.0650 0.035 Uiso 1 1 calc R U . . .
C4 C 0.8498(4) 0.1718(3) 0.3547(2) 0.0280(8) Uani 1 1 d . . . . .
C5 C 1.0695(4) 0.1662(4) 0.2988(3) 0.0366(10) Uani 1 1 d . . . . .
H5 H 1.1282 0.1705 0.2574 0.044 Uiso 1 1 calc R U . . .
C6 C 1.0015(4) 0.0152(3) 0.1344(2) 0.0299(8) Uani 1 1 d . . . . .
H6 H 1.0777 0.0388 0.1518 0.036 Uiso 1 1 calc R U . . .
C7 C 1.0544(3) 0.3491(4) 0.1311(2) 0.0284(8) Uani 1 1 d . . . . .
H7 H 1.1034 0.2714 0.1224 0.034 Uiso 1 1 calc R U . . .
C9 C 1.0110(4) -0.0889(4) 0.0935(2) 0.0358(10) Uani 1 1 d . . . . .
H9 H 1.0932 -0.1356 0.0827 0.043 Uiso 1 1 calc R U . . .
C10 C 0.9120(4) 0.5757(4) 0.1557(2) 0.0341(9) Uani 1 1 d . . . . .
H10 H 0.8644 0.6538 0.1651 0.041 Uiso 1 1 calc R U . . .
C12 C 1.1083(4) 0.4548(4) 0.1080(3) 0.0392(10) Uani 1 1 d . . . . .
H12 H 1.1926 0.4496 0.0829 0.047 Uiso 1 1 calc R U . . .
C15 C 1.1183(5) 0.1435(5) 0.3641(3) 0.0484(12) Uani 1 1 d . . . . .
H15 H 1.2099 0.1321 0.3671 0.058 Uiso 1 1 calc R U . . .
C16 C 0.9005(4) -0.1241(4) 0.0684(2) 0.0349(9) Uani 1 1 d . . . . .
H16 H 0.9068 -0.1962 0.0411 0.042 Uiso 1 1 calc R U . . .
C17 C 0.9009(5) 0.1492(4) 0.4205(2) 0.0425(11) Uani 1 1 d . . . . .
H17 H 0.8436 0.1419 0.4623 0.051 Uiso 1 1 calc R U . . .
C18 C 1.0340(5) 0.1374(5) 0.4245(3) 0.0500(12) Uani 1 1 d . . . . .
H18 H 1.0677 0.1250 0.4693 0.060 Uiso 1 1 calc R U . . .
C21 C 1.0376(4) 0.5689(4) 0.1219(3) 0.0421(11) Uani 1 1 d . . . . .
H21 H 1.0753 0.6420 0.1084 0.051 Uiso 1 1 calc R U . . .
C0AA C 0.7711(3) 0.0506(3) 0.12359(19) 0.0237(7) Uani 1 1 d . . . . .
C1AA C 0.8825(3) 0.0854(3) 0.1504(2) 0.0244(8) Uani 1 1 d . . . . .
C22 C 0.8547(4) 0.4694(3) 0.1759(2) 0.0264(8) Uani 1 1 d . . . . .
C23 C 0.9296(3) 0.3541(3) 0.1670(2) 0.0241(8) Uani 1 1 d . . . . .
C8 C 0.6298(4) 0.2359(4) 0.0498(2) 0.0303(8) Uani 1 1 d . . . . .
H8 H 0.5596 0.3067 0.0512 0.036 Uiso 1 1 calc R U . . .
C24 C 0.4856(4) 0.0697(4) 0.1354(2) 0.0312(9) Uani 1 1 d . . . . .
H24 H 0.5087 0.0149 0.0937 0.037 Uiso 1 1 calc R U . . .
C11 C 0.7589(4) 0.2876(4) 0.0300(2) 0.0348(9) Uani 1 1 d . . . . .
H11A H 0.8290 0.2199 0.0230 0.052 Uiso 1 1 calc R U . . .
H11B H 0.7771 0.3396 0.0683 0.052 Uiso 1 1 calc R U . . .
H11C H 0.7536 0.3366 -0.0138 0.052 Uiso 1 1 calc R U . . .
C25 C 0.6073(5) 0.1536(4) -0.0110(2) 0.0392(10) Uani 1 1 d . . . . .
H25A H 0.6121 0.2005 -0.0557 0.059 Uiso 1 1 calc R U . . .
H25B H 0.5210 0.1248 -0.0020 0.059 Uiso 1 1 calc R U . . .
H25C H 0.6745 0.0829 -0.0139 0.059 Uiso 1 1 calc R U . . .
C14 C 0.4619(4) -0.0104(4) 0.2000(3) 0.0442(11) Uani 1 1 d . . . . .
H14A H 0.4451 0.0407 0.2422 0.066 Uiso 1 1 calc R U . . .
H14B H 0.5390 -0.0697 0.2048 0.066 Uiso 1 1 calc R U . . .
H14C H 0.3862 -0.0545 0.1951 0.066 Uiso 1 1 calc R U . . .
C26 C 0.7594(5) -0.0689(4) 0.2973(3) 0.0470(12) Uani 1 1 d . . . . .
H26A H 0.8487 -0.0605 0.3079 0.070 Uiso 1 1 calc R U . . .
H26B H 0.7476 -0.0392 0.2488 0.070 Uiso 1 1 calc R U . . .
H26C H 0.7442 -0.1555 0.3016 0.070 Uiso 1 1 calc R U . . .
C27 C 0.3620(4) 0.1532(4) 0.1221(3) 0.0421(11) Uani 1 1 d . . . . .
H27A H 0.2904 0.1033 0.1185 0.063 Uiso 1 1 calc R U . . .
H27B H 0.3770 0.1999 0.0778 0.063 Uiso 1 1 calc R U . . .
H27C H 0.3392 0.2102 0.1614 0.063 Uiso 1 1 calc R U . . .
C19 C 0.6631(5) 0.0061(4) 0.3492(3) 0.0476(12) Uani 1 1 d . . . . .
H19 H 0.5743 -0.0063 0.3363 0.057 Uiso 1 1 calc R U . . .
O1 O 0.1322(4) 0.6337(3) 0.3580(2) 0.0581(10) Uani 1 1 d . . . . .
C29 C 0.5877(5) 0.2271(5) 0.4248(2) 0.0499(12) Uani 1 1 d . . . . .
H29 H 0.6263 0.1743 0.4631 0.060 Uiso 1 1 calc R U . . .
C31 C 0.5956(8) 0.3558(6) 0.4410(3) 0.082(2) Uani 1 1 d . . . . .
H31A H 0.5478 0.3751 0.4872 0.124 Uiso 1 1 calc R U . . .
H31B H 0.5571 0.4090 0.4043 0.124 Uiso 1 1 calc R U . . .
H31C H 0.6872 0.3692 0.4422 0.124 Uiso 1 1 calc R U . . .
C33 C 0.6743(8) -0.0513(6) 0.4202(3) 0.080(2) Uani 1 1 d . . . . .
H33A H 0.6705 -0.1399 0.4174 0.121 Uiso 1 1 calc R U . . .
H33B H 0.6022 -0.0155 0.4533 0.121 Uiso 1 1 calc R U . . .
H33C H 0.7575 -0.0365 0.4370 0.121 Uiso 1 1 calc R U . . .
C34 C 0.1354(7) 0.7626(6) 0.3419(4) 0.079(2) Uani 1 1 d . . . . .
H34A H 0.2186 0.7886 0.3544 0.095 Uiso 1 1 calc R U . . .
H34B H 0.0629 0.8110 0.3702 0.095 Uiso 1 1 calc R U . . .
C35 C 0.4429(6) 0.2051(9) 0.4244(3) 0.100(3) Uani 1 1 d . . . . .
H35A H 0.3967 0.2237 0.4712 0.150 Uiso 1 1 calc R U . . .
H35B H 0.4377 0.1191 0.4135 0.150 Uiso 1 1 calc R U . . .
H35C H 0.4025 0.2586 0.3885 0.150 Uiso 1 1 calc R U . . .
C36 C 0.1596(9) 0.6078(7) 0.4281(4) 0.092(2) Uani 1 1 d . . . . .
H36A H 0.0942 0.6554 0.4612 0.110 Uiso 1 1 calc R U . . .
H36B H 0.2470 0.6308 0.4353 0.110 Uiso 1 1 calc R U . . .
C37 C 0.1557(10) 0.4711(7) 0.4422(4) 0.115(4) Uani 1 1 d . . . . .
H37A H 0.0718 0.4478 0.4307 0.172 Uiso 1 1 calc R U . . .
H37B H 0.1661 0.4523 0.4923 0.172 Uiso 1 1 calc R U . . .
H37C H 0.2267 0.4249 0.4127 0.172 Uiso 1 1 calc R U . . .
C39 C 0.1233(6) 0.7847(5) 0.2668(4) 0.0713(17) Uani 1 1 d . . . . .
H39A H 0.1238 0.8725 0.2559 0.107 Uiso 1 1 calc R U . . .
H39B H 0.0412 0.7581 0.2547 0.107 Uiso 1 1 calc R U . . .
H39C H 0.1967 0.7383 0.2392 0.107 Uiso 1 1 calc R U . . .
C40 C 0.9352(4) 0.1827(3) 0.2933(2) 0.0269(8) Uani 1 1 d . . . . .
C1G C 0.7679(5) 0.5552(5) 0.3323(3) 0.0596(16) Uani 1 1 d . . . . .
H1GA H 0.7352 0.5940 0.3775 0.089 Uiso 1 1 calc R U . . .
H1GB H 0.8511 0.5849 0.3150 0.089 Uiso 1 1 calc R U . . .
H1GC H 0.7810 0.4659 0.3393 0.089 Uiso 1 1 calc R U . . .
C1H C 0.5291(5) 0.6162(5) 0.3118(3) 0.0596(15) Uani 1 1 d . . . . .
H1HA H 0.4937 0.5394 0.3267 0.089 Uiso 1 1 calc R U . . .
H1HB H 0.4758 0.6593 0.2769 0.089 Uiso 1 1 calc R U . . .
H1HC H 0.5280 0.6681 0.3531 0.089 Uiso 1 1 calc R U . . .
P1 P 0.68190(9) 0.46143(8) 0.21197(6) 0.0266(2) Uani 1 1 d . . . . .
C1 C 0.6366(11) 0.5713(11) 0.0741(8) 0.049(3) Uani 0.407(12) 1 d . U P A 2
H1A H 0.5818 0.6405 0.0547 0.074 Uiso 0.407(12) 1 calc R U P A 2
H1B H 0.6328 0.4978 0.0465 0.074 Uiso 0.407(12) 1 calc R U P A 2
H1C H 0.7270 0.5905 0.0717 0.074 Uiso 0.407(12) 1 calc R U P A 2
C2 C 0.6217(10) 0.6694(9) 0.1130(7) 0.076(4) Uani 0.593(12) 1 d . U P A 1
H2A H 0.5753 0.7325 0.1446 0.113 Uiso 0.593(12) 1 calc R U P A 1
H2B H 0.5927 0.6823 0.0654 0.113 Uiso 0.593(12) 1 calc R U P A 1
H2C H 0.7158 0.6747 0.1109 0.113 Uiso 0.593(12) 1 calc R U P A 1
C1B C 0.5947(5) 0.5514(6) 0.1394(4) 0.0707(19) Uani 1 1 d . U . . .
C99 C 0.4506(5) 0.5335(6) 0.1445(4) 0.084(2) Uani 1 1 d . U . B 1
H99A H 0.4413 0.4457 0.1428 0.126 Uiso 1 1 calc R U . B 1
H99B H 0.4102 0.5766 0.1048 0.126 Uiso 1 1 calc R U . B 1
H99C H 0.4073 0.5667 0.1893 0.126 Uiso 1 1 calc R U . B 1
C13 C 0.6697(4) 0.5874(4) 0.2786(3) 0.0454(12) Uani 1 1 d . . . . .
H13 H 0.6942 0.6630 0.2523 0.054 Uiso 1 1 calc R U . . .

loop_
_atom_site_aniso_label
_atom_site_aniso_U_11
_atom_site_aniso_U_22
_atom_site_aniso_U_33
_atom_site_aniso_U_23
_atom_site_aniso_U_13
_atom_site_aniso_U_12
Fe1 0.0122(3) 0.0213(3) 0.0289(3) -0.0097(2) -0.0027(2) -0.0015(2)
Si2 0.0128(4) 0.0218(5) 0.0294(5) -0.0063(4) -0.0032(4) -0.0009(3)
P4 0.0151(4) 0.0228(4) 0.0303(5) -0.0105(4) -0.0040(3) -0.0020(3)
P5 0.0233(5) 0.0299(5) 0.0329(5) -0.0037(4) 0.0001(4) -0.0039(4)
K6 0.0319(5) 0.0466(6) 0.0580(6) -0.0217(5) -0.0154(4) 0.0058(4)
N1 0.0227(18) 0.0298(17) 0.0357(19) -0.0104(14) -0.0011(13) -0.0034(13)
N2 0.0194(18) 0.047(2) 0.047(2) -0.0121(17) 0.0003(15) -0.0015(15)
C3 0.031(2) 0.0261(19) 0.030(2) -0.0065(15) -0.0009(16) -0.0040(16)
C4 0.031(2) 0.0236(18) 0.030(2) -0.0052(15) -0.0083(16) -0.0017(15)
C5 0.023(2) 0.039(2) 0.049(3) 0.0040(19) -0.0112(18) -0.0048(17)
C6 0.0205(19) 0.0239(19) 0.044(2) -0.0035(16) 0.0029(16) 0.0004(15)
C7 0.0156(17) 0.0296(19) 0.040(2) -0.0074(16) -0.0016(15) -0.0012(14)
C9 0.028(2) 0.024(2) 0.051(3) -0.0085(18) 0.0099(18) 0.0031(16)
C10 0.028(2) 0.0210(19) 0.053(3) -0.0024(17) 0.0013(18) -0.0034(15)
C12 0.026(2) 0.035(2) 0.056(3) -0.004(2) 0.0073(19) -0.0081(17)
C15 0.031(2) 0.052(3) 0.067(3) 0.007(2) -0.025(2) -0.008(2)
C16 0.041(2) 0.0222(19) 0.040(2) -0.0111(17) 0.0049(18) 0.0018(17)
C17 0.046(3) 0.046(3) 0.038(3) -0.002(2) -0.014(2) -0.005(2)
C18 0.052(3) 0.058(3) 0.043(3) 0.006(2) -0.025(2) -0.002(2)
C21 0.033(2) 0.028(2) 0.065(3) 0.001(2) 0.007(2) -0.0112(18)
C0AA 0.0236(18) 0.0212(17) 0.0253(19) -0.0050(14) 0.0014(14) -0.0005(14)
C1AA 0.0214(18) 0.0221(17) 0.029(2) -0.0017(14) 0.0006(14) -0.0018(14)
C22 0.0218(18) 0.0234(18) 0.034(2) -0.0061(15) -0.0042(15) -0.0013(14)
C23 0.0167(17) 0.0261(18) 0.031(2) -0.0036(15) -0.0071(14) -0.0031(14)
C8 0.030(2) 0.0264(19) 0.035(2) -0.0088(16) -0.0058(16) 0.0013(15)
C24 0.0238(19) 0.036(2) 0.036(2) -0.0150(17) -0.0055(16) -0.0060(16)
C11 0.041(2) 0.032(2) 0.031(2) -0.0018(17) -0.0027(17) -0.0036(18)
C25 0.047(3) 0.038(2) 0.033(2) -0.0105(18) -0.0077(19) -0.0027(19)
C14 0.038(2) 0.050(3) 0.048(3) -0.009(2) -0.001(2) -0.019(2)
C26 0.058(3) 0.025(2) 0.061(3) -0.002(2) -0.019(2) -0.008(2)
C27 0.022(2) 0.048(3) 0.059(3) -0.022(2) -0.0092(19) -0.0031(18)
C19 0.044(3) 0.041(3) 0.060(3) 0.011(2) -0.009(2) -0.017(2)
O1 0.065(2) 0.050(2) 0.061(2) -0.0238(18) -0.0172(18) 0.0039(17)
C29 0.046(3) 0.067(3) 0.031(2) 0.001(2) 0.008(2) 0.009(2)
C31 0.130(6) 0.064(4) 0.042(3) -0.013(3) 0.010(4) 0.023(4)
C33 0.131(7) 0.055(4) 0.053(4) 0.007(3) 0.012(4) -0.020(4)
C34 0.094(5) 0.059(4) 0.088(5) -0.028(3) -0.025(4) 0.002(3)
C35 0.042(3) 0.200(9) 0.049(4) 0.017(5) 0.011(3) 0.006(4)
C36 0.137(7) 0.084(5) 0.057(4) -0.027(4) -0.033(4) 0.004(5)
C37 0.205(11) 0.086(5) 0.045(4) -0.016(4) -0.029(5) 0.041(6)
C39 0.069(4) 0.049(3) 0.095(5) -0.010(3) -0.014(3) 0.002(3)
C40 0.0232(19) 0.0232(18) 0.036(2) -0.0045(15) -0.0086(15) -0.0032(14)
C1G 0.045(3) 0.067(4) 0.070(4) -0.041(3) 0.005(3) -0.019(3)
C1H 0.049(3) 0.044(3) 0.080(4) -0.021(3) 0.015(3) 0.006(2)
P1 0.0161(4) 0.0214(4) 0.0428(6) -0.0094(4) -0.0039(4) -0.0006(3)
C1 0.033(6) 0.033(7) 0.083(7) 0.009(5) -0.024(5) 0.005(5)
C2 0.053(6) 0.055(6) 0.129(10) 0.041(6) -0.053(6) -0.025(5)
C1B 0.034(3) 0.079(4) 0.106(5) 0.049(3) -0.033(3) -0.025(3)
C99 0.037(3) 0.076(4) 0.146(7) 0.051(4) -0.046(3) -0.021(3)
C13 0.038(3) 0.032(2) 0.065(3) -0.022(2) 0.008(2) -0.0071(19)

loop_
_atom_type_symbol
_atom_type_description
_atom_type_scat_dispersion_real
_atom_type_scat_dispersion_imag
_atom_type_scat_source
C C 0.0181 0.0091 'International Tables Vol C Tables 4.2.6.8 and 6.1.1.4'
H H 0.0000 0.0000 'International Tables Vol C Tables 4.2.6.8 and 6.1.1.4'
N N 0.0311 0.0180 'International Tables Vol C Tables 4.2.6.8 and 6.1.1.4'
O O 0.0492 0.0322 'International Tables Vol C Tables 4.2.6.8 and 6.1.1.4'
Si Si 0.2541 0.3302 'International Tables Vol C Tables 4.2.6.8 and 6.1.1.4'
P P 0.2955 0.4335 'International Tables Vol C Tables 4.2.6.8 and 6.1.1.4'
K K 0.3868 1.0657 'International Tables Vol C Tables 4.2.6.8 and 6.1.1.4'
Fe Fe -1.1336 3.1974 'International Tables Vol C Tables 4.2.6.8 and 6.1.1.4'

loop_
_geom_angle_atom_site_label_1
_geom_angle_atom_site_label_2
_geom_angle_atom_site_label_3
_geom_angle
_geom_angle_site_symmetry_1
_geom_angle_site_symmetry_3
N1 Fe1 P1 97.71(11) . .
N1 Fe1 P5 98.13(12) . .
P1 Fe1 P5 122.02(4) . .
N1 Fe1 P4 98.89(11) . .
P1 Fe1 P4 113.68(4) . .
P5 Fe1 P4 118.24(4) . .
N1 Fe1 Si2 178.92(12) . .
P1 Fe1 Si2 83.37(4) . .
P5 Fe1 Si2 81.25(4) . .
P4 Fe1 Si2 80.66(4) . .
C1AA Si2 C23 108.00(16) . .
C1AA Si2 C40 107.02(16) . .
C23 Si2 C40 103.92(16) . .
C1AA Si2 Fe1 112.83(12) . .
C23 Si2 Fe1 112.23(12) . .
C40 Si2 Fe1 112.30(13) . .
C0AA P4 C24 103.71(17) . .
C0AA P4 C8 95.81(17) . .
C24 P4 C8 98.07(18) . .
C0AA P4 Fe1 113.80(12) . .
C24 P4 Fe1 120.46(13) . .
C8 P4 Fe1 120.90(12) . .
C4 P5 C29 102.8(2) . .
C4 P5 C19 96.8(2) . .
C29 P5 C19 97.3(2) . .
C4 P5 Fe1 113.68(13) . .
C29 P5 Fe1 121.61(17) . .
C19 P5 Fe1 120.36(17) . .
O1 K6 N2 97.33(11) . .
O1 K6 C7 150.68(12) . 1_455
N2 K6 C7 94.44(11) . 1_455
O1 K6 C23 144.52(11) . 1_455
N2 K6 C23 116.16(10) . 1_455
C7 K6 C23 25.97(9) 1_455 1_455
O1 K6 C5 135.90(13) . 1_455
N2 K6 C5 76.48(11) . 1_455
C7 K6 C5 73.04(11) 1_455 1_455
C23 K6 C5 67.75(10) 1_455 1_455
O1 K6 C12 126.70(12) . 1_455
N2 K6 C12 92.70(12) . 1_455
C7 K6 C12 25.56(10) 1_455 1_455
C23 K6 C12 45.30(10) 1_455 1_455
C5 K6 C12 97.36(12) 1_455 1_455
O1 K6 C21 106.42(12) . 1_455
N2 K6 C21 111.79(12) . 1_455
C7 K6 C21 44.29(11) 1_455 1_455
C23 K6 C21 51.82(10) 1_455 1_455
C5 K6 C21 116.49(11) 1_455 1_455
C12 K6 C21 24.95(11) 1_455 1_455
O1 K6 C22 119.55(11) . 1_455
N2 K6 C22 138.52(11) . 1_455
C7 K6 C22 44.08(9) 1_455 1_455
C23 K6 C22 24.98(9) 1_455 1_455
C5 K6 C22 87.89(10) 1_455 1_455
C12 K6 C22 51.00(10) 1_455 1_455
C21 K6 C22 43.08(10) 1_455 1_455
O1 K6 C10 103.87(11) . 1_455
N2 K6 C10 135.29(12) . 1_455
C7 K6 C10 50.90(10) 1_455 1_455
C23 K6 C10 43.80(9) 1_455 1_455
C5 K6 C10 110.91(10) 1_455 1_455
C12 K6 C10 43.36(11) 1_455 1_455
C21 K6 C10 24.24(10) 1_455 1_455
C22 K6 C10 24.18(9) 1_455 1_455
N2 N1 Fe1 179.0(4) . .
N1 N2 K6 164.4(3) . .
C16 C3 C0AA 119.9(4) . .
C40 C4 C17 119.5(4) . .
C40 C4 P5 113.8(3) . .
C17 C4 P5 126.5(3) . .
C15 C5 C40 120.9(4) . .
C15 C5 K6 100.9(3) . 1_655
C40 C5 K6 94.3(2) . 1_655
C9 C6 C1AA 121.1(4) . .
C12 C7 C23 121.5(4) . .
C12 C7 K6 80.8(3) . 1_655
C23 C7 K6 79.1(2) . 1_655
C16 C9 C6 119.7(4) . .
C21 C10 C22 120.8(4) . .
C21 C10 K6 75.0(3) . 1_655
C22 C10 K6 77.5(2) . 1_655
C7 C12 C21 119.4(4) . .
C7 C12 K6 73.7(3) . 1_655
C21 C12 K6 81.4(3) . 1_655
C18 C15 C5 120.0(4) . .
C3 C16 C9 120.7(4) . .
C18 C17 C4 120.2(5) . .
C15 C18 C17 120.5(4) . .
C10 C21 C12 120.0(4) . .
C10 C21 K6 80.8(3) . 1_655
C12 C21 K6 73.7(3) . 1_655
C1AA C0AA C3 119.6(3) . .
C1AA C0AA P4 113.1(3) . .
C3 C0AA P4 127.1(3) . .
C6 C1AA C0AA 119.0(3) . .
C6 C1AA Si2 127.9(3) . .
C0AA C1AA Si2 113.0(3) . .
C10 C22 C23 119.3(3) . .
C10 C22 P1 126.3(3) . .
C23 C22 P1 114.4(3) . .
C10 C22 K6 78.3(2) . 1_655
C23 C22 K6 69.8(2) . 1_655
P1 C22 K6 123.84(17) . 1_655
C7 C23 C22 118.7(3) . .
C7 C23 Si2 127.9(3) . .
C22 C23 Si2 113.3(3) . .
C7 C23 K6 74.9(2) . 1_655
C22 C23 K6 85.2(2) . 1_655
Si2 C23 K6 108.02(15) . 1_655
C11 C8 C25 107.3(3) . .
C11 C8 P4 111.0(3) . .
C25 C8 P4 116.5(3) . .
C14 C24 C27 110.5(4) . .
C14 C24 P4 112.0(3) . .
C27 C24 P4 110.6(3) . .
C33 C19 C26 107.3(5) . .
C33 C19 P5 118.8(4) . .
C26 C19 P5 111.7(3) . .
C36 O1 C34 110.3(5) . .
C36 O1 K6 118.6(4) . .
C34 O1 K6 130.9(3) . .
C31 C29 C35 109.5(6) . .
C31 C29 P5 113.7(4) . .
C35 C29 P5 108.5(4) . .
O1 C34 C39 109.3(5) . .
O1 C36 C37 108.2(5) . .
C5 C40 C4 118.9(4) . .
C5 C40 Si2 128.4(3) . .
C4 C40 Si2 112.7(3) . .
C22 P1 C13 97.91(18) . .
C22 P1 C1B 99.7(2) . .
C13 P1 C1B 98.5(3) . .
C22 P1 Fe1 114.57(12) . .
C13 P1 Fe1 124.38(17) . .
C1B P1 Fe1 117.40(18) . .
C2 C1B C99 113.6(6) . .
C1 C1B P1 129.2(6) . .
C2 C1B P1 124.8(5) . .
C99 C1B P1 111.7(4) . .
C1G C13 C1H 113.7(5) . .
C1G C13 P1 110.0(3) . .
C1H C13 P1 110.9(3) . .

loop_
_geom_bond_atom_site_label_1
_geom_bond_atom_site_label_2
_geom_bond_distance
_geom_bond_site_symmetry_2
Fe1 N1 1.771(3) .
Fe1 P1 2.2037(11) .
Fe1 P5 2.2110(12) .
Fe1 P4 2.2141(10) .
Fe1 Si2 2.2375(10) .
Si2 C1AA 1.895(4) .
Si2 C23 1.901(4) .
Si2 C40 1.911(4) .
P4 C0AA 1.849(4) .
P4 C24 1.876(4) .
P4 C8 1.910(4) .
P5 C4 1.849(4) .
P5 C29 1.876(5) .
P5 C19 1.911(5) .
K6 O1 2.663(3) .
K6 N2 2.704(4) .
K6 C7 3.081(4) 1_455
K6 C23 3.134(4) 1_455
K6 C5 3.163(4) 1_455
K6 C12 3.170(5) 1_455
K6 C21 3.266(5) 1_455
K6 C22 3.327(4) 1_455
K6 C10 3.337(5) 1_455
N1 N2 1.147(5) .
C3 C16 1.375(6) .
C3 C0AA 1.410(5) .
C4 C40 1.403(6) .
C4 C17 1.407(6) .
C5 C15 1.386(6) .
C5 C40 1.396(5) .
C5 K6 3.163(4) 1_655
C6 C9 1.387(5) .
C6 C1AA 1.389(5) .
C7 C12 1.386(6) .
C7 C23 1.398(5) .
C7 K6 3.081(4) 1_655
C9 C16 1.380(6) .
C10 C21 1.388(6) .
C10 C22 1.396(5) .
C10 K6 3.337(5) 1_655
C12 C21 1.393(6) .
C12 K6 3.170(5) 1_655
C15 C18 1.377(7) .
C17 C18 1.379(7) .
C21 K6 3.266(5) 1_655
C0AA C1AA 1.400(5) .
C22 C23 1.410(5) .
C22 P1 1.865(4) .
C22 K6 3.327(4) 1_655
C23 K6 3.134(4) 1_655
C8 C11 1.522(6) .
C8 C25 1.535(5) .
C24 C14 1.503(6) .
C24 C27 1.524(6) .
C26 C19 1.519(7) .
C19 C33 1.480(8) .
O1 C36 1.401(7) .
O1 C34 1.440(7) .
C29 C31 1.465(8) .
C29 C35 1.548(8) .
C34 C39 1.452(9) .
C36 C37 1.520(10) .
C1G C13 1.516(8) .
C1H C13 1.532(6) .
P1 C13 1.883(4) .
P1 C1B 1.908(6) .
C1 C1B 1.292(15) .
C2 C1B 1.421(10) .
C1B C99 1.523(7) .
